data_2200775
loop_
_publ_author_name
'John Burgess'
'John Fawcett'
'Simon A. Parsons'

_publ_section_title
;
 3-Hydroxy-1-(3-imidazolylpropyl)-2-methyl-4-pyridinone dihydrochloride
 dihydrate
;
_journal_issue 11
_journal_name_full 'Acta Crystallographica Section E'
_journal_page_first o1016
_journal_page_last o1018
_journal_paper_doi 10.1107/S1600536801016130
_journal_volume 57
_journal_year 2001
_chemical_formula_iupac 'C12 H17 N3 O2 2+, 2Cl 1-, 2H2 O'
_chemical_formula_moiety 'C12 H17 N3 O2 2+, 2Cl 1-, 2H2 O'
_chemical_formula_sum 'C12 H21 Cl2 N3 O4'
_chemical_formula_weight 342.22
_chemical_name_systematic
;
 ?
;
_space_group_IT_number 2
_symmetry_cell_setting triclinic
_symmetry_space_group_name_Hall '-P 1'
_symmetry_space_group_name_H-M 'P -1'
_audit_creation_method SHELXL-97
_cell_angle_alpha 77.950(10)
_cell_angle_beta 86.430(10)
_cell_angle_gamma 78.090(10)
_cell_formula_units_Z 2
_cell_length_a 7.324(6)
_cell_length_b 7.342(9)
_cell_length_c 15.559(10)
_cell_measurement_reflns_used 38
_cell_measurement_temperature 293(2)
_cell_measurement_theta_max 12.48
_cell_measurement_theta_min 5.22
_cell_volume 800.4(13)
_computing_cell_refinement XSCANS
_computing_data_collection 'XSCANS (Fait, 1991)'
_computing_data_reduction XSCANS
_computing_molecular_graphics SHELXL97
_computing_publication_material SHELXL97
_computing_structure_refinement 'SHELXL97 (Sheldrick, 1997)'
_computing_structure_solution 'SHELXS97 (Sheldrick, 1997)'
_diffrn_ambient_temperature 293(2)
_diffrn_measured_fraction_theta_full .999
_diffrn_measured_fraction_theta_max .999
_diffrn_measurement_device_type 'Bruker P4'
_diffrn_measurement_method \w
_diffrn_radiation_monochromator graphite
_diffrn_radiation_source 'fine-focus sealed tube'
_diffrn_radiation_type MoK\a
_diffrn_radiation_wavelength .71073
_diffrn_reflns_av_R_equivalents .0686
_diffrn_reflns_av_sigmaI/netI .1012
_diffrn_reflns_limit_h_max 9
_diffrn_reflns_limit_h_min -1
_diffrn_reflns_limit_k_max 9
_diffrn_reflns_limit_k_min -9
_diffrn_reflns_limit_l_max 20
_diffrn_reflns_limit_l_min -20
_diffrn_reflns_number 4551
_diffrn_reflns_theta_full 27.51
_diffrn_reflns_theta_max 27.51
_diffrn_reflns_theta_min 1.34
_diffrn_standards_decay_% <1
_diffrn_standards_interval_count 100
_diffrn_standards_number 3
_exptl_absorpt_coefficient_mu .424
_exptl_absorpt_correction_type none
_exptl_crystal_colour 'pale orange'
_exptl_crystal_density_diffrn 1.420
_exptl_crystal_density_method 'not measured'
_exptl_crystal_description block
_exptl_crystal_F_000 360
_exptl_crystal_size_max .34
_exptl_crystal_size_mid .22
_exptl_crystal_size_min .12
_refine_diff_density_max .278
_refine_diff_density_min -.355
_refine_ls_extinction_method none
_refine_ls_goodness_of_fit_ref 1.002
_refine_ls_hydrogen_treatment mixed
_refine_ls_matrix_type full
_refine_ls_number_parameters 190
_refine_ls_number_reflns 3686
_refine_ls_number_restraints 0
_refine_ls_restrained_S_all 1.002
_refine_ls_R_factor_all .1506
_refine_ls_R_factor_gt .0621
_refine_ls_shift/su_max .001
_refine_ls_shift/su_mean .000
_refine_ls_structure_factor_coef Fsqd
_refine_ls_weighting_details 'calc w = 1/[\s^2^(Fo^2^)+(0.0467P)^2^+0.4761P] where P = (Fo^2^+2Fc^2^)/3'
_refine_ls_weighting_scheme calc
_refine_ls_wR_factor_ref .1514
_reflns_number_gt 1858
_reflns_number_total 3686
_reflns_threshold_expression I>2\s(I)
_cod_data_source_file wn6055.cif
_cod_data_source_block I
_cod_database_code 2200775
_cod_database_fobs_code 2200775

loop_
_symmetry_equiv_pos_as_xyz
'x, y, z'
'-x, -y, -z'

loop_
_atom_site_label
_atom_site_fract_x
_atom_site_fract_y
_atom_site_fract_z
_atom_site_U_iso_or_equiv
_atom_site_adp_type
_atom_site_calc_flag
_atom_site_refinement_flags
_atom_site_occupancy
_atom_site_disorder_assembly
_atom_site_disorder_group
_atom_site_type_symbol
Cl1 .06415(17) .50904(15) .28145(7) .0579(3) Uani d . 1 . . Cl
Cl2 .22969(15) 1.07291(15) .10462(8) .0524(3) Uani d . 1 . . Cl
O1 .2586(4) 1.1241(4) .35890(17) .0534(8) Uani d . 1 . . O
H1 .2031 1.2326 .3395 .080 Uiso d R 1 . . H
O2 .4025(4) .7712(4) .44326(19) .0607(9) Uani d . 1 . . O
H2 .3784 .7966 .3911 .073 Uiso d R 1 . . H
O3 .3514(4) .7758(4) .28016(18) .0607(9) Uani d . 1 . . O
H3B .2996 .8842 .2343 .073 Uiso d R 1 . . H
H3A .2646 .7191 .2765 .073 Uiso d R 1 . . H
O4 .0574(4) .7271(5) .0841(2) .0637(9) Uani d . 1 . . O
H4A .1000 .8439 .0741 .076 Uiso d R 1 . . H
H4B .0810 .6484 .1434 .076 Uiso d R 1 . . H
N1 .1950(4) .9724(5) .6231(2) .0384(8) Uani d . 1 . . N
N2 .3266(4) .6828(4) .8874(2) .0361(7) Uani d . 1 . . N
N3 .2690(5) .4043(5) .9244(2) .0478(9) Uani d . 1 . . N
H3 .1849 .3265 .9513 .057 Uiso d R 1 . . H
C1 .3708(6) .6475(6) .6231(3) .0528(11) Uani d . 1 . . C
H1A .4279 .5741 .5807 .079 Uiso calc R 1 . . H
H1B .2732 .5904 .6545 .079 Uiso calc R 1 . . H
H1C .4630 .6510 .6637 .079 Uiso calc R 1 . . H
C2 .2911(5) .8444(5) .5772(2) .0372(9) Uani d . 1 . . C
C3 .3096(5) .8997(5) .4874(3) .0392(9) Uani d . 1 . . C
C4 .2351(5) 1.0844(6) .4449(3) .0400(9) Uani d . 1 . . C
C5 .1423(6) 1.2102(6) .4951(3) .0488(11) Uani d . 1 . . C
H5 .0925 1.3350 .4687 .059 Uiso calc R 1 . . H
C6 .1240(6) 1.1511(6) .5834(3) .0470(10) Uani d . 1 . . C
H6 .0609 1.2364 .6169 .056 Uiso calc R 1 . . H
C7 .1657(5) .9223(6) .7191(2) .0444(10) Uani d . 1 . . C
H7A .1611 .7884 .7357 .053 Uiso calc R 1 . . H
H7B .0464 .9941 .7350 .053 Uiso calc R 1 . . H
C8 .3171(5) .9619(6) .7693(2) .0416(10) Uani d . 1 . . C
H8A .4375 .9026 .7482 .050 Uiso calc R 1 . . H
H8B .3118 1.0978 .7581 .050 Uiso calc R 1 . . H
C9 .3005(5) .8897(5) .8667(2) .0385(9) Uani d . 1 . . C
H9A .3936 .9291 .8965 .046 Uiso calc R 1 . . H
H9B .1783 .9445 .8878 .046 Uiso calc R 1 . . H
C10 .4912(6) .5563(6) .8848(3) .0446(10) Uani d . 1 . . C
H10 .6044 .5891 .8738 .054 Uiso d R 1 . . H
C11 .4545(6) .3836(6) .9082(3) .0499(11) Uani d . 1 . . C
H11 .5295 .2485 .9150 .060 Uiso d R 1 . . H
C12 .1947(6) .5868(6) .9116(3) .0435(10) Uani d . 1 . . C
H12 .0654 .6469 .9286 .052 Uiso d R 1 . . H

loop_
_atom_site_aniso_label
_atom_site_aniso_U_11
_atom_site_aniso_U_22
_atom_site_aniso_U_33
_atom_site_aniso_U_12
_atom_site_aniso_U_13
_atom_site_aniso_U_23
Cl1 .0769(8) .0423(6) .0530(7) -.0157(6) -.0041(6) -.0017(5)
Cl2 .0419(6) .0431(6) .0660(8) -.0086(5) -.0054(5) .0044(5)
O1 .066(2) .0489(17) .0379(17) .0006(15) .0023(14) -.0036(13)
O2 .076(2) .0533(18) .0454(18) .0133(16) -.0090(16) -.0171(14)
O3 .081(2) .0606(19) .0449(18) -.0230(17) -.0113(16) -.0081(14)
O4 .066(2) .074(2) .055(2) -.0270(17) -.0102(16) -.0046(16)
N1 .0350(18) .047(2) .0332(18) -.0091(15) -.0027(14) -.0068(15)
N2 .0331(18) .0386(18) .0354(18) -.0036(14) -.0015(14) -.0081(14)
N3 .054(2) .042(2) .049(2) -.0175(17) .0068(18) -.0069(16)
C1 .061(3) .040(2) .052(3) -.003(2) -.012(2) -.001(2)
C2 .037(2) .039(2) .037(2) -.0093(17) -.0038(17) -.0068(17)
C3 .039(2) .038(2) .041(2) -.0036(18) -.0041(18) -.0118(18)
C4 .037(2) .045(2) .039(2) -.0101(18) .0004(18) -.0085(18)
C5 .056(3) .037(2) .049(3) -.002(2) -.001(2) -.0042(19)
C6 .051(3) .042(2) .046(3) -.003(2) -.001(2) -.0110(19)
C7 .038(2) .060(3) .035(2) -.012(2) -.0006(18) -.0067(19)
C8 .044(2) .039(2) .043(2) -.0149(19) -.0036(19) -.0045(18)
C9 .039(2) .036(2) .042(2) -.0074(18) -.0028(18) -.0133(17)
C10 .034(2) .051(3) .047(3) -.002(2) -.0034(19) -.012(2)
C11 .054(3) .045(3) .048(3) .000(2) .000(2) -.013(2)
C12 .036(2) .051(3) .043(2) -.009(2) .0079(18) -.0110(19)

loop_
_atom_type_symbol
_atom_type_description
_atom_type_scat_dispersion_real
_atom_type_scat_dispersion_imag
_atom_type_scat_source
C C .0033 .0016 'International Tables Vol C Tables 4.2.6.8 and 6.1.1.4'
H H .0000 .0000 'International Tables Vol C Tables 4.2.6.8 and 6.1.1.4'
N N .0061 .0033 'International Tables Vol C Tables 4.2.6.8 and 6.1.1.4'
O O .0106 .0060 'International Tables Vol C Tables 4.2.6.8 and 6.1.1.4'
Cl Cl .1484 .1585 'International Tables Vol C Tables 4.2.6.8 and 6.1.1.4'

loop_
_geom_angle_atom_site_label_1
_geom_angle_atom_site_label_2
_geom_angle_atom_site_label_3
_geom_angle
C6 N1 C2 121.4(3)
C6 N1 C7 117.0(3)
C2 N1 C7 121.6(3)
C12 N2 C10 108.1(3)
C12 N2 C9 125.4(3)
C10 N2 C9 126.5(3)
C12 N3 C11 108.8(4)
N1 C2 C3 118.5(3)
N1 C2 C1 120.4(4)
C3 C2 C1 121.1(4)
O2 C3 C2 117.7(3)
O2 C3 C4 121.5(4)
C2 C3 C4 120.8(4)
O1 C4 C5 125.2(4)
O1 C4 C3 116.6(4)
C5 C4 C3 118.2(4)
C6 C5 C4 119.7(4)
N1 C6 C5 121.3(4)
N1 C7 C8 112.5(3)
C9 C8 C7 112.7(3)
N2 C9 C8 111.0(3)
C11 C10 N2 107.5(4)
C10 C11 N3 107.0(4)
N2 C12 N3 108.6(4)

loop_
_geom_bond_atom_site_label_1
_geom_bond_atom_site_label_2
_geom_bond_site_symmetry_2
_geom_bond_distance
_geom_bond_publ_flag
O1 C4 . 1.317(4) ?
O2 C3 . 1.332(5) ?
N1 C6 . 1.339(5) ?
N1 C2 . 1.354(5) ?
N1 C7 . 1.475(5) ?
N2 C12 . 1.303(5) ?
N2 C10 . 1.366(5) ?
N2 C9 . 1.460(5) ?
N3 C12 . 1.316(5) ?
N3 C11 . 1.349(5) ?
C1 C2 . 1.487(5) ?
C2 C3 . 1.377(5) ?
C3 C4 . 1.393(5) ?
C4 C5 . 1.379(6) ?
C5 C6 . 1.358(5) ?
C7 C8 . 1.504(5) ?
C8 C9 . 1.503(5) ?
C10 C11 . 1.322(6) ?

loop_
_geom_hbond_atom_site_label_D
_geom_hbond_atom_site_label_H
_geom_hbond_atom_site_label_A
_geom_hbond_site_symmetry_A
_geom_hbond_distance_DH
_geom_hbond_distance_HA
_geom_hbond_distance_DA
_geom_hbond_angle_DHA
O1 H1 Cl1 1_565 .82 2.11 2.932(4) 176.4
O2 H2 O3 . .82 1.79 2.580(4) 162.4
O3 H3A Cl1 . .84 2.33 3.153(4) 168.5
O3 H3B Cl2 . .98 2.22 3.166(3) 162.7
O4 H4B Cl1 . .99 2.19 3.151(4) 166.0
O4 H4A Cl2 . .95 2.24 3.139(4) 157.9
N3 H3 O4 2_566 .95 2.03 2.776(5) 134.9
N3 H3 Cl2 1_546 .95 2.69 3.348(4) 126.8

loop_
_cod_related_entry_id
_cod_related_entry_database
_cod_related_entry_code
1 ChemSpider 21132635
